data_4129489
loop_
_publ_author_name
'Arnet, Nicholas A.'
'Dugan, Thomas R.'
'Menges, Fabian S.'
'Mercado, Brandon Q.'
'Brennessel, William W.'
'Bill, Eckhard'
'Johnson, Mark A.'
'Holland, Patrick L.'

_publ_section_title
;
 Synthesis, Characterization, and Nitrogenase-Relevant Reactions of an
 Iron Sulfide Complex with a Bridging Hydride.
;
_journal_issue 41
_journal_name_full 'Journal of the American Chemical Society'
_journal_page_first 13220
_journal_page_last 13223
_journal_paper_doi 10.1021/jacs.5b06841
_journal_volume 137
_journal_year 2015
_chemical_formula_moiety 'C58 H83 Fe2 N4 S, C18 H36 N2 Na O6, 2(C4 H10 O)'
_chemical_formula_sum 'C84 H139 Fe2 N6 Na O8 S'
_chemical_formula_weight 1527.75
_chemical_name_common holna06
_space_group_crystal_system triclinic
_space_group_IT_number 2
_space_group_name_Hall '-P 1'
_space_group_name_H-M_alt 'P -1'
_atom_sites_solution_hydrogens mixed
_atom_sites_solution_primary direct
_atom_sites_solution_secondary difmap
_audit_creation_method SHELXL-2013
_cell_angle_alpha 87.134(3)
_cell_angle_beta 87.195(3)
_cell_angle_gamma 76.886(3)
_cell_formula_units_Z 2
_cell_length_a 13.876(2)
_cell_length_b 15.610(3)
_cell_length_c 20.119(3)
_cell_measurement_reflns_used 3973
_cell_measurement_temperature 100.0(5)
_cell_measurement_theta_max 23.72
_cell_measurement_theta_min 2.39
_cell_volume 4235.7(12)
_computing_cell_refinement 'SAINT (Bruker, 2013)'
_computing_data_collection 'APEX2 (Bruker, 2013)'
_computing_data_reduction 'SAINT (Bruker, 2013)'
_computing_molecular_graphics 'SHELXTL (Sheldrick, 2013)'
_computing_publication_material 'SHELXTL (Sheldrick, 2013)'
_computing_structure_refinement 'SHELXL-2013 (Sheldrick, 2013)'
_computing_structure_solution 'SIR97 (Altomare et al., 1999)'
_diffrn_ambient_temperature 100.0(5)
_diffrn_measured_fraction_theta_full 0.999
_diffrn_measured_fraction_theta_max 0.996
_diffrn_measurement_device_type 'Bruker SMART APEX II CCD platform'
_diffrn_measurement_method '\w scans'
_diffrn_radiation_type MoK\a
_diffrn_radiation_wavelength 0.71073
_diffrn_reflns_av_R_equivalents 0.1337
_diffrn_reflns_av_unetI/netI 0.1179
_diffrn_reflns_Laue_measured_fraction_full 0.999
_diffrn_reflns_Laue_measured_fraction_max 0.996
_diffrn_reflns_limit_h_max 16
_diffrn_reflns_limit_h_min -16
_diffrn_reflns_limit_k_max 18
_diffrn_reflns_limit_k_min -18
_diffrn_reflns_limit_l_max 24
_diffrn_reflns_limit_l_min -23
_diffrn_reflns_number 57279
_diffrn_reflns_point_group_measured_fraction_full 0.999
_diffrn_reflns_point_group_measured_fraction_max 0.996
_diffrn_reflns_theta_full 25.030
_diffrn_reflns_theta_max 25.101
_diffrn_reflns_theta_min 1.713
_diffrn_source 'fine-focus sealed tube'
_exptl_absorpt_coefficient_mu 0.428
_exptl_absorpt_correction_T_max 0.7452
_exptl_absorpt_correction_T_min 0.6116
_exptl_absorpt_correction_type multi-scan
_exptl_absorpt_process_details 'SADABS (Sheldrick, 2012)'
_exptl_crystal_colour 'dark red-orange'
_exptl_crystal_density_diffrn 1.198
_exptl_crystal_density_method 'not measured'
_exptl_crystal_description plate
_exptl_crystal_F_000 1656
_exptl_crystal_size_max 0.22
_exptl_crystal_size_mid 0.16
_exptl_crystal_size_min 0.14
_refine_diff_density_max 0.648
_refine_diff_density_min -0.515
_refine_diff_density_rms 0.079
_refine_ls_extinction_method none
_refine_ls_goodness_of_fit_ref 1.032
_refine_ls_hydrogen_treatment mixed
_refine_ls_matrix_type full
_refine_ls_number_parameters 947
_refine_ls_number_reflns 15036
_refine_ls_number_restraints 0
_refine_ls_restrained_S_all 1.032
_refine_ls_R_factor_all 0.1345
_refine_ls_R_factor_gt 0.0690
_refine_ls_shift/su_max 0.003
_refine_ls_shift/su_mean 0.000
_refine_ls_structure_factor_coef Fsqd
_refine_ls_weighting_details
; 
 w=1/[\s^2^(Fo^2^)+(0.0699P)^2^+2.6209P] 
 where P=(Fo^2^+2Fc^2^)/3 
;
_refine_ls_weighting_scheme calc
_refine_ls_wR_factor_gt 0.1471
_refine_ls_wR_factor_ref 0.1730
_reflns_Friedel_coverage 0.000
_reflns_number_gt 8809
_reflns_number_total 15036
_reflns_threshold_expression 'I > 2\s(I)'
_cod_data_source_file ja5b06841_si_002.cif
_cod_data_source_block 3
_cod_database_code 4129489
_shelx_space_group_comment
; 
The symmetry employed for this shelxl refinement is uniquely defined 
by the following loop, which should always be used as a source of 
symmetry information in preference to the above space-group names. 
They are only intended as comments. 
;
_shelx_estimated_absorpt_t_min 0.912
_shelx_estimated_absorpt_t_max 0.943
_shelxl_version_number 2013-2

loop_
_space_group_symop_operation_xyz
'x, y, z'
'-x, -y, -z'

loop_
_atom_site_label
_atom_site_type_symbol
_atom_site_fract_x
_atom_site_fract_y
_atom_site_fract_z
_atom_site_U_iso_or_equiv
_atom_site_adp_type
_atom_site_occupancy
_atom_site_site_symmetry_order
_atom_site_calc_flag
_atom_site_refinement_flags_posn
_atom_site_refinement_flags_adp
Fe1 Fe 0.84183(4) 0.15538(4) 0.77534(3) 0.02038(18) Uani 1 1 d . .
Fe2 Fe 0.70543(5) 0.11582(4) 0.69490(3) 0.02081(18) Uani 1 1 d . .
H1 H 0.812(3) 0.077(3) 0.732(2) 0.031(13) Uiso 1 1 d . .
S1 S 0.70049(9) 0.24148(8) 0.74340(7) 0.0281(3) Uani 1 1 d . .
N11 N 0.9933(3) 0.1091(2) 0.76917(19) 0.0226(9) Uani 1 1 d . .
N21 N 0.8469(3) 0.1695(2) 0.87650(19) 0.0223(9) Uani 1 1 d . .
C11 C 1.1485(3) 0.0155(3) 0.8105(3) 0.0330(13) Uani 1 1 d . .
H11A H 1.1869 0.0493 0.7819 0.050 Uiso 1 1 calc R U
H11B H 1.1467 -0.0392 0.7892 0.050 Uiso 1 1 calc R U
H11C H 1.1797 0.0015 0.8536 0.050 Uiso 1 1 calc R U
C21 C 1.0436(3) 0.0697(3) 0.8211(3) 0.0258(11) Uani 1 1 d . .
C31 C 1.0086(3) 0.0762(3) 0.8872(2) 0.0253(11) Uani 1 1 d . .
H31A H 1.0493 0.0394 0.9187 0.030 Uiso 1 1 calc R U
C41 C 0.9216(3) 0.1296(3) 0.9134(2) 0.0259(11) Uani 1 1 d . .
C51 C 0.9178(4) 0.1438(4) 0.9872(2) 0.0358(13) Uani 1 1 d . .
H51A H 0.8512 0.1437 1.0058 0.054 Uiso 1 1 calc R U
H51B H 0.9336 0.2006 0.9948 0.054 Uiso 1 1 calc R U
H51C H 0.9661 0.0964 1.0091 0.054 Uiso 1 1 calc R U
C12 C 1.0485(3) 0.1137(3) 0.7066(2) 0.0223(11) Uani 1 1 d . .
C22 C 1.0907(3) 0.1872(3) 0.6939(3) 0.0294(12) Uani 1 1 d . .
C32 C 1.1480(3) 0.1904(3) 0.6344(3) 0.0305(12) Uani 1 1 d . .
H32A H 1.1797 0.2380 0.6258 0.037 Uiso 1 1 calc R U
C42 C 1.1591(3) 0.1262(3) 0.5886(3) 0.0307(12) Uani 1 1 d . .
H42A H 1.1977 0.1299 0.5487 0.037 Uiso 1 1 calc R U
C52 C 1.1143(3) 0.0567(3) 0.6006(3) 0.0288(12) Uani 1 1 d . .
H52A H 1.1212 0.0133 0.5682 0.035 Uiso 1 1 calc R U
C62 C 1.0587(3) 0.0485(3) 0.6596(2) 0.0249(11) Uani 1 1 d . .
C72 C 1.0712(4) 0.2639(3) 0.7395(3) 0.0324(13) Uani 1 1 d . .
H72A H 1.0019 0.2705 0.7582 0.039 Uiso 1 1 calc R U
C82 C 1.0772(4) 0.3507(4) 0.7051(3) 0.0471(16) Uani 1 1 d . .
H82A H 1.0328 0.3624 0.6677 0.071 Uiso 1 1 calc R U
H82B H 1.1453 0.3483 0.6886 0.071 Uiso 1 1 calc R U
H82C H 1.0573 0.3978 0.7368 0.071 Uiso 1 1 calc R U
C92 C 1.1379(4) 0.2480(4) 0.7976(3) 0.0479(16) Uani 1 1 d . .
H92A H 1.1336 0.1922 0.8209 0.072 Uiso 1 1 calc R U
H92B H 1.1174 0.2962 0.8282 0.072 Uiso 1 1 calc R U
H92C H 1.2064 0.2450 0.7815 0.072 Uiso 1 1 calc R U
C102 C 1.0129(3) -0.0305(3) 0.6701(2) 0.0259(11) Uani 1 1 d . .
H10A H 0.9765 -0.0267 0.7144 0.031 Uiso 1 1 calc R U
C112 C 0.9390(3) -0.0327(3) 0.6158(3) 0.0334(13) Uani 1 1 d . .
H11D H 0.9096 -0.0838 0.6243 0.050 Uiso 1 1 calc R U
H11E H 0.9738 -0.0369 0.5721 0.050 Uiso 1 1 calc R U
H11F H 0.8867 0.0213 0.6165 0.050 Uiso 1 1 calc R U
C122 C 1.0934(4) -0.1165(3) 0.6699(3) 0.0348(13) Uani 1 1 d . .
H12A H 1.1389 -0.1166 0.7057 0.052 Uiso 1 1 calc R U
H12B H 1.1303 -0.1208 0.6269 0.052 Uiso 1 1 calc R U
H12C H 1.0624 -0.1668 0.6770 0.052 Uiso 1 1 calc R U
C13 C 0.7689(3) 0.2346(3) 0.9065(2) 0.0223(11) Uani 1 1 d . .
C23 C 0.6790(3) 0.2129(3) 0.9277(2) 0.0250(11) Uani 1 1 d . .
C33 C 0.6046(4) 0.2788(3) 0.9547(2) 0.0291(12) Uani 1 1 d . .
H33A H 0.5441 0.2648 0.9703 0.035 Uiso 1 1 calc R U
C43 C 0.6160(4) 0.3634(3) 0.9596(2) 0.0319(12) Uani 1 1 d . .
H43A H 0.5643 0.4071 0.9785 0.038 Uiso 1 1 calc R U
C53 C 0.7035(4) 0.3841(3) 0.9366(2) 0.0298(12) Uani 1 1 d . .
H53A H 0.7113 0.4427 0.9393 0.036 Uiso 1 1 calc R U
C63 C 0.7806(3) 0.3208(3) 0.9096(2) 0.0256(11) Uani 1 1 d . .
C73 C 0.6629(4) 0.1220(3) 0.9202(3) 0.0310(12) Uani 1 1 d . .
H73A H 0.7141 0.0925 0.8870 0.037 Uiso 1 1 calc R U
C83 C 0.5624(4) 0.1242(4) 0.8927(4) 0.063(2) Uani 1 1 d . .
H83A H 0.5560 0.0639 0.8864 0.095 Uiso 1 1 calc R U
H83B H 0.5564 0.1573 0.8498 0.095 Uiso 1 1 calc R U
H83C H 0.5101 0.1529 0.9240 0.095 Uiso 1 1 calc R U
C93 C 0.6755(7) 0.0664(5) 0.9829(4) 0.096(3) Uani 1 1 d . .
H93A H 0.6605 0.0093 0.9753 0.145 Uiso 1 1 calc R U
H93B H 0.6303 0.0959 1.0180 0.145 Uiso 1 1 calc R U
H93C H 0.7439 0.0573 0.9967 0.145 Uiso 1 1 calc R U
C103 C 0.8725(4) 0.3487(3) 0.8804(3) 0.0309(12) Uani 1 1 d . .
H10B H 0.9205 0.2943 0.8657 0.037 Uiso 1 1 calc R U
C113 C 0.8477(4) 0.4089(3) 0.8191(3) 0.0356(13) Uani 1 1 d . .
H11G H 0.8208 0.3781 0.7856 0.053 Uiso 1 1 calc R U
H11H H 0.9078 0.4256 0.8006 0.053 Uiso 1 1 calc R U
H11I H 0.7984 0.4619 0.8314 0.053 Uiso 1 1 calc R U
C123 C 0.9238(4) 0.3909(4) 0.9313(3) 0.0377(13) Uani 1 1 d . .
H12D H 0.9385 0.3508 0.9704 0.057 Uiso 1 1 calc R U
H12E H 0.8800 0.4463 0.9449 0.057 Uiso 1 1 calc R U
H12F H 0.9855 0.4026 0.9113 0.057 Uiso 1 1 calc R U
N14 N 0.6673(3) -0.0041(2) 0.69361(19) 0.0224(9) Uani 1 1 d . .
N24 N 0.6769(3) 0.1395(2) 0.59566(19) 0.0226(9) Uani 1 1 d . .
C14 C 0.6541(4) -0.1410(3) 0.6418(3) 0.0351(13) Uani 1 1 d . .
H14A H 0.6798 -0.1708 0.6835 0.053 Uiso 1 1 calc R U
H14B H 0.6899 -0.1727 0.6040 0.053 Uiso 1 1 calc R U
H14C H 0.5834 -0.1402 0.6401 0.053 Uiso 1 1 calc R U
C24 C 0.6683(3) -0.0472(3) 0.6386(2) 0.0240(11) Uani 1 1 d . .
C34 C 0.6785(3) -0.0111(3) 0.5741(3) 0.0266(11) Uani 1 1 d . .
H34A H 0.6902 -0.0520 0.5396 0.032 Uiso 1 1 calc R U
C44 C 0.6739(3) 0.0764(3) 0.5534(2) 0.0253(11) Uani 1 1 d . .
C54 C 0.6631(4) 0.0980(3) 0.4800(2) 0.0331(13) Uani 1 1 d . .
H54A H 0.7036 0.1399 0.4657 0.050 Uiso 1 1 calc R U
H54B H 0.5935 0.1241 0.4713 0.050 Uiso 1 1 calc R U
H54C H 0.6851 0.0440 0.4553 0.050 Uiso 1 1 calc R U
C15 C 0.6387(3) -0.0449(3) 0.7545(2) 0.0250(11) Uani 1 1 d . .
C25 C 0.5376(3) -0.0372(3) 0.7714(3) 0.0275(12) Uani 1 1 d . .
C35 C 0.5107(4) -0.0761(3) 0.8309(3) 0.0301(12) Uani 1 1 d . .
H35A H 0.4425 -0.0712 0.8424 0.036 Uiso 1 1 calc R U
C45 C 0.5812(4) -0.1220(3) 0.8737(3) 0.0325(12) Uani 1 1 d . .
H45A H 0.5618 -0.1483 0.9143 0.039 Uiso 1 1 calc R U
C55 C 0.6796(4) -0.1288(3) 0.8566(3) 0.0315(12) Uani 1 1 d . .
H55A H 0.7278 -0.1601 0.8862 0.038 Uiso 1 1 calc R U
C65 C 0.7108(3) -0.0919(3) 0.7982(3) 0.0275(12) Uani 1 1 d . .
C75 C 0.4569(3) 0.0145(3) 0.7272(3) 0.0314(12) Uani 1 1 d . .
H75A H 0.4895 0.0369 0.6866 0.038 Uiso 1 1 calc R U
C85 C 0.3948(4) 0.0936(4) 0.7630(3) 0.0455(15) Uani 1 1 d . .
H85A H 0.3399 0.1231 0.7352 0.068 Uiso 1 1 calc R U
H85B H 0.4362 0.1348 0.7711 0.068 Uiso 1 1 calc R U
H85C H 0.3683 0.0736 0.8056 0.068 Uiso 1 1 calc R U
C95 C 0.3893(4) -0.0424(4) 0.7046(3) 0.0434(15) Uani 1 1 d . .
H95A H 0.3385 -0.0065 0.6764 0.065 Uiso 1 1 calc R U
H95B H 0.3574 -0.0659 0.7437 0.065 Uiso 1 1 calc R U
H95C H 0.4286 -0.0912 0.6792 0.065 Uiso 1 1 calc R U
C105 C 0.8216(3) -0.1073(3) 0.7801(3) 0.0314(12) Uani 1 1 d . .
H10C H 0.8299 -0.0683 0.7402 0.038 Uiso 1 1 calc R U
C115 C 0.8800(4) -0.0838(3) 0.8357(3) 0.0369(13) Uani 1 1 d . .
H11J H 0.9496 -0.0912 0.8209 0.055 Uiso 1 1 calc R U
H11K H 0.8749 -0.1226 0.8749 0.055 Uiso 1 1 calc R U
H11L H 0.8530 -0.0225 0.8471 0.055 Uiso 1 1 calc R U
C125 C 0.8635(4) -0.2034(4) 0.7608(3) 0.0431(15) Uani 1 1 d . .
H12G H 0.9345 -0.2121 0.7496 0.065 Uiso 1 1 calc R U
H12H H 0.8293 -0.2160 0.7222 0.065 Uiso 1 1 calc R U
H12I H 0.8533 -0.2433 0.7984 0.065 Uiso 1 1 calc R U
C16 C 0.6518(3) 0.2294(3) 0.5706(2) 0.0250(11) Uani 1 1 d . .
C26 C 0.7246(3) 0.2777(3) 0.5610(2) 0.0244(11) Uani 1 1 d . .
C36 C 0.6979(4) 0.3646(3) 0.5371(3) 0.0321(12) Uani 1 1 d . .
H36A H 0.7471 0.3981 0.5311 0.038 Uiso 1 1 calc R U
C46 C 0.6014(4) 0.4032(3) 0.5220(3) 0.0349(13) Uani 1 1 d . .
H46A H 0.5849 0.4620 0.5043 0.042 Uiso 1 1 calc R U
C56 C 0.5291(3) 0.3557(3) 0.5328(2) 0.0300(12) Uani 1 1 d . .
H56A H 0.4627 0.3821 0.5222 0.036 Uiso 1 1 calc R U
C66 C 0.5521(3) 0.2701(3) 0.5587(2) 0.0265(11) Uani 1 1 d . .
C76 C 0.8326(3) 0.2372(3) 0.5751(3) 0.0295(12) Uani 1 1 d . .
H76A H 0.8331 0.1895 0.6102 0.035 Uiso 1 1 calc R U
C86 C 0.8857(4) 0.3027(4) 0.6024(3) 0.0524(17) Uani 1 1 d . .
H86A H 0.9531 0.2723 0.6136 0.079 Uiso 1 1 calc R U
H86B H 0.8496 0.3281 0.6425 0.079 Uiso 1 1 calc R U
H86C H 0.8884 0.3497 0.5687 0.079 Uiso 1 1 calc R U
C96 C 0.8881(4) 0.1939(4) 0.5135(3) 0.0529(18) Uani 1 1 d . .
H96A H 0.9562 0.1654 0.5246 0.079 Uiso 1 1 calc R U
H96B H 0.8891 0.2388 0.4778 0.079 Uiso 1 1 calc R U
H96C H 0.8547 0.1497 0.4986 0.079 Uiso 1 1 calc R U
C106 C 0.4690(3) 0.2234(3) 0.5766(3) 0.0367(14) Uani 1 1 d . .
H10D H 0.4987 0.1596 0.5860 0.044 Uiso 1 1 calc R U
C116 C 0.4141(5) 0.2611(5) 0.6383(3) 0.064(2) Uani 1 1 d . .
H11M H 0.4609 0.2582 0.6737 0.096 Uiso 1 1 calc R U
H11N H 0.3648 0.2273 0.6525 0.096 Uiso 1 1 calc R U
H11O H 0.3808 0.3226 0.6289 0.096 Uiso 1 1 calc R U
C126 C 0.3958(5) 0.2313(5) 0.5203(3) 0.067(2) Uani 1 1 d . .
H12J H 0.3479 0.1951 0.5323 0.101 Uiso 1 1 calc R U
H12K H 0.4322 0.2109 0.4790 0.101 Uiso 1 1 calc R U
H12L H 0.3607 0.2929 0.5139 0.101 Uiso 1 1 calc R U
Na1 Na 0.35179(12) 0.58522(11) 0.77751(9) 0.0247(4) Uani 1 1 d . .
O17 O 0.3526(3) 0.4669(2) 0.86577(18) 0.0398(9) Uani 1 1 d . .
O27 O 0.4413(2) 0.4407(2) 0.74246(16) 0.0282(8) Uani 1 1 d . .
O37 O 0.2028(3) 0.6202(2) 0.70861(18) 0.0411(9) Uani 1 1 d . .
O47 O 0.3838(2) 0.6487(2) 0.66367(18) 0.0366(9) Uani 1 1 d . .
O57 O 0.2618(2) 0.7319(2) 0.82392(16) 0.0280(8) Uani 1 1 d . .
O67 O 0.4450(2) 0.6367(2) 0.85801(17) 0.0292(8) Uani 1 1 d . .
N17 N 0.1601(3) 0.5838(3) 0.8414(2) 0.0333(10) Uani 1 1 d . .
N27 N 0.5541(3) 0.5813(3) 0.7330(2) 0.0318(10) Uani 1 1 d . .
C17 C 0.1740(4) 0.5044(4) 0.8849(3) 0.0445(15) Uani 1 1 d . .
H17A H 0.1657 0.4544 0.8590 0.053 Uiso 1 1 calc R U
H17B H 0.1222 0.5132 0.9212 0.053 Uiso 1 1 calc R U
C27 C 0.2737(5) 0.4819(4) 0.9147(3) 0.0525(17) Uani 1 1 d . .
H27A H 0.2805 0.5307 0.9424 0.063 Uiso 1 1 calc R U
H27B H 0.2787 0.4285 0.9441 0.063 Uiso 1 1 calc R U
C37 C 0.3722(4) 0.3815(3) 0.8389(3) 0.0422(14) Uani 1 1 d . .
H37A H 0.3158 0.3746 0.8130 0.051 Uiso 1 1 calc R U
H37B H 0.3831 0.3354 0.8751 0.051 Uiso 1 1 calc R U
C47 C 0.4634(4) 0.3745(3) 0.7948(3) 0.0356(13) Uani 1 1 d . .
H47A H 0.5189 0.3837 0.8206 0.043 Uiso 1 1 calc R U
H47B H 0.4826 0.3153 0.7760 0.043 Uiso 1 1 calc R U
C57 C 0.5250(3) 0.4410(3) 0.6971(3) 0.0312(12) Uani 1 1 d . .
H57A H 0.5014 0.4708 0.6544 0.037 Uiso 1 1 calc R U
H57B H 0.5592 0.3796 0.6880 0.037 Uiso 1 1 calc R U
C67 C 0.5972(3) 0.4876(3) 0.7253(3) 0.0331(13) Uani 1 1 d . .
H67A H 0.6178 0.4599 0.7692 0.040 Uiso 1 1 calc R U
H67B H 0.6570 0.4808 0.6954 0.040 Uiso 1 1 calc R U
C77 C 0.0915(4) 0.5817(4) 0.7889(3) 0.0384(14) Uani 1 1 d . .
H77A H 0.0465 0.6404 0.7833 0.046 Uiso 1 1 calc R U
H77B H 0.0507 0.5388 0.8023 0.046 Uiso 1 1 calc R U
C87 C 0.1459(4) 0.5563(4) 0.7235(3) 0.0393(14) Uani 1 1 d . .
H87A H 0.1894 0.4967 0.7275 0.047 Uiso 1 1 calc R U
H87B H 0.0986 0.5571 0.6881 0.047 Uiso 1 1 calc R U
C97 C 0.2265(4) 0.6325(4) 0.6400(3) 0.0394(14) Uani 1 1 d . .
H97A H 0.1657 0.6591 0.6159 0.047 Uiso 1 1 calc R U
H97B H 0.2572 0.5752 0.6206 0.047 Uiso 1 1 calc R U
C107 C 0.2964(4) 0.6915(4) 0.6338(3) 0.0387(14) Uani 1 1 d . .
H10E H 0.3101 0.7055 0.5862 0.046 Uiso 1 1 calc R U
H10F H 0.2675 0.7472 0.6560 0.046 Uiso 1 1 calc R U
C117 C 0.4600(4) 0.6974(3) 0.6599(3) 0.0371(13) Uani 1 1 d . .
H11P H 0.4490 0.7408 0.6953 0.045 Uiso 1 1 calc R U
H11Q H 0.4612 0.7290 0.6161 0.045 Uiso 1 1 calc R U
C127 C 0.5550(4) 0.6309(4) 0.6693(3) 0.0391(14) Uani 1 1 d . .
H12M H 0.5660 0.5895 0.6325 0.047 Uiso 1 1 calc R U
H12N H 0.6106 0.6612 0.6674 0.047 Uiso 1 1 calc R U
C137 C 0.1327(4) 0.6656(3) 0.8769(3) 0.0344(13) Uani 1 1 d . .
H13A H 0.1681 0.6580 0.9191 0.041 Uiso 1 1 calc R U
H13B H 0.0607 0.6782 0.8883 0.041 Uiso 1 1 calc R U
C147 C 0.1567(3) 0.7426(3) 0.8367(3) 0.0305(12) Uani 1 1 d . .
H14D H 0.1233 0.7489 0.7938 0.037 Uiso 1 1 calc R U
H14E H 0.1309 0.7971 0.8611 0.037 Uiso 1 1 calc R U
C157 C 0.3103(4) 0.7555(3) 0.8777(3) 0.0318(12) Uani 1 1 d . .
H15A H 0.2923 0.7253 0.9194 0.038 Uiso 1 1 calc R U
H15B H 0.2899 0.8198 0.8833 0.038 Uiso 1 1 calc R U
C167 C 0.4190(4) 0.7293(3) 0.8636(3) 0.0324(12) Uani 1 1 d . .
H16A H 0.4370 0.7588 0.8217 0.039 Uiso 1 1 calc R U
H16B H 0.4549 0.7468 0.9002 0.039 Uiso 1 1 calc R U
C177 C 0.5488(4) 0.6003(4) 0.8541(3) 0.0384(14) Uani 1 1 d . .
H17C H 0.5610 0.5359 0.8627 0.046 Uiso 1 1 calc R U
H17D H 0.5809 0.6251 0.8891 0.046 Uiso 1 1 calc R U
C187 C 0.5954(4) 0.6192(4) 0.7865(3) 0.0354(13) Uani 1 1 d . .
H18A H 0.5844 0.6836 0.7782 0.042 Uiso 1 1 calc R U
H18B H 0.6677 0.5946 0.7869 0.042 Uiso 1 1 calc R U
C18 C 0.8391(8) 0.5475(6) 0.4567(5) 0.116(3) Uani 1 1 d . .
H18C H 0.8371 0.5726 0.4110 0.173 Uiso 1 1 calc R U
H18D H 0.7723 0.5428 0.4722 0.173 Uiso 1 1 calc R U
H18E H 0.8834 0.4888 0.4578 0.173 Uiso 1 1 calc R U
C28 C 0.8769(8) 0.6066(7) 0.5018(4) 0.107(3) Uani 1 1 d . .
H28A H 0.9469 0.6071 0.4898 0.128 Uiso 1 1 calc R U
H28B H 0.8367 0.6676 0.4982 0.128 Uiso 1 1 calc R U
O18 O 0.8682(6) 0.5707(4) 0.5660(3) 0.135(3) Uani 1 1 d . .
C38 C 0.8808(10) 0.6186(7) 0.6147(5) 0.163(6) Uani 1 1 d . .
H38A H 0.8332 0.6763 0.6115 0.196 Uiso 1 1 calc R U
H38B H 0.9485 0.6292 0.6109 0.196 Uiso 1 1 calc R U
C48 C 0.8664(6) 0.5760(5) 0.6778(4) 0.082(2) Uani 1 1 d . .
H48A H 0.9003 0.5995 0.7119 0.123 Uiso 1 1 calc R U
H48B H 0.8937 0.5125 0.6752 0.123 Uiso 1 1 calc R U
H48C H 0.7955 0.5867 0.6897 0.123 Uiso 1 1 calc R U
C58 C 0.7169(5) 0.8393(5) 1.0656(3) 0.0624(19) Uani 1 1 d . .
H58A H 0.7365 0.8851 1.0899 0.094 Uiso 1 1 calc R U
H58B H 0.6929 0.7985 1.0974 0.094 Uiso 1 1 calc R U
H58C H 0.6640 0.8665 1.0356 0.094 Uiso 1 1 calc R U
C68 C 0.8038(5) 0.7903(5) 1.0261(3) 0.0570(18) Uani 1 1 d . .
H68A H 0.8308 0.8313 0.9953 0.068 Uiso 1 1 calc R U
H68B H 0.8565 0.7600 1.0561 0.068 Uiso 1 1 calc R U
O28 O 0.7700(3) 0.7282(3) 0.98993(19) 0.0477(10) Uani 1 1 d . .
C78 C 0.8479(4) 0.6786(4) 0.9504(3) 0.0469(16) Uani 1 1 d . .
H78A H 0.8942 0.6367 0.9790 0.056 Uiso 1 1 calc R U
H78B H 0.8851 0.7182 0.9259 0.056 Uiso 1 1 calc R U
C88 C 0.8032(5) 0.6293(4) 0.9021(3) 0.0566(18) Uani 1 1 d . .
H88A H 0.8562 0.5915 0.8760 0.085 Uiso 1 1 calc R U
H88B H 0.7609 0.6714 0.8721 0.085 Uiso 1 1 calc R U
H88C H 0.7633 0.5930 0.9268 0.085 Uiso 1 1 calc R U

loop_
_atom_site_aniso_label
_atom_site_aniso_U_11
_atom_site_aniso_U_22
_atom_site_aniso_U_33
_atom_site_aniso_U_23
_atom_site_aniso_U_13
_atom_site_aniso_U_12
Fe1 0.0136(3) 0.0224(4) 0.0232(4) -0.0004(3) -0.0032(3) 0.0004(3)
Fe2 0.0175(3) 0.0198(4) 0.0239(4) -0.0007(3) -0.0038(3) -0.0009(3)
S1 0.0211(6) 0.0237(7) 0.0359(8) -0.0059(6) -0.0098(5) 0.0050(5)
N11 0.018(2) 0.023(2) 0.025(2) -0.0023(18) -0.0009(17) -0.0009(16)
N21 0.016(2) 0.027(2) 0.022(2) -0.0026(18) -0.0002(17) -0.0023(16)
C11 0.021(3) 0.041(3) 0.034(3) 0.003(3) -0.002(2) -0.001(2)
C21 0.019(2) 0.021(3) 0.036(3) 0.005(2) -0.008(2) -0.0015(19)
C31 0.018(2) 0.025(3) 0.032(3) 0.007(2) -0.011(2) -0.004(2)
C41 0.026(3) 0.023(3) 0.027(3) 0.000(2) -0.002(2) -0.003(2)
C51 0.033(3) 0.040(3) 0.030(3) 0.004(3) -0.006(2) 0.000(2)
C12 0.013(2) 0.022(3) 0.029(3) 0.001(2) -0.003(2) 0.0007(19)
C22 0.014(2) 0.028(3) 0.042(3) 0.004(2) 0.001(2) 0.002(2)
C32 0.022(3) 0.031(3) 0.039(3) 0.007(3) -0.004(2) -0.009(2)
C42 0.019(3) 0.040(3) 0.030(3) 0.003(3) 0.003(2) -0.001(2)
C52 0.017(2) 0.034(3) 0.032(3) -0.003(2) 0.000(2) 0.002(2)
C62 0.013(2) 0.029(3) 0.029(3) -0.001(2) -0.002(2) 0.002(2)
C72 0.025(3) 0.029(3) 0.046(3) -0.004(3) 0.008(2) -0.011(2)
C82 0.041(3) 0.035(3) 0.064(4) -0.008(3) -0.004(3) -0.004(3)
C92 0.054(4) 0.037(3) 0.055(4) -0.013(3) -0.007(3) -0.013(3)
C102 0.023(3) 0.026(3) 0.029(3) -0.008(2) 0.003(2) -0.005(2)
C112 0.024(3) 0.034(3) 0.038(3) -0.004(3) -0.003(2) 0.004(2)
C122 0.033(3) 0.031(3) 0.037(3) -0.004(3) -0.005(2) 0.000(2)
C13 0.021(2) 0.027(3) 0.018(3) -0.003(2) -0.003(2) -0.002(2)
C23 0.023(3) 0.034(3) 0.020(3) -0.003(2) -0.005(2) -0.007(2)
C33 0.030(3) 0.032(3) 0.025(3) -0.002(2) 0.003(2) -0.005(2)
C43 0.028(3) 0.032(3) 0.030(3) -0.004(2) -0.001(2) 0.006(2)
C53 0.031(3) 0.027(3) 0.029(3) -0.003(2) -0.007(2) 0.000(2)
C63 0.026(3) 0.028(3) 0.022(3) 0.001(2) -0.009(2) -0.005(2)
C73 0.026(3) 0.035(3) 0.035(3) -0.009(3) 0.004(2) -0.013(2)
C83 0.046(4) 0.058(4) 0.094(6) -0.012(4) -0.018(4) -0.023(3)
C93 0.174(9) 0.059(5) 0.079(6) 0.029(4) -0.070(6) -0.068(5)
C103 0.028(3) 0.031(3) 0.034(3) 0.002(2) 0.000(2) -0.008(2)
C113 0.040(3) 0.036(3) 0.033(3) 0.005(3) -0.006(3) -0.014(2)
C123 0.029(3) 0.049(4) 0.037(3) 0.007(3) -0.008(2) -0.012(3)
N14 0.020(2) 0.024(2) 0.023(2) -0.0012(19) -0.0024(17) -0.0023(16)
N24 0.022(2) 0.019(2) 0.025(2) -0.0027(18) -0.0017(17) -0.0006(16)
C14 0.039(3) 0.028(3) 0.038(3) -0.003(3) -0.003(3) -0.007(2)
C24 0.021(2) 0.021(3) 0.029(3) -0.003(2) -0.002(2) -0.003(2)
C34 0.024(3) 0.020(3) 0.034(3) -0.008(2) -0.004(2) 0.000(2)
C44 0.020(2) 0.028(3) 0.026(3) -0.006(2) -0.005(2) -0.001(2)
C54 0.041(3) 0.032(3) 0.024(3) -0.004(2) -0.002(2) -0.002(2)
C15 0.027(3) 0.023(3) 0.026(3) -0.001(2) -0.003(2) -0.008(2)
C25 0.024(3) 0.025(3) 0.034(3) 0.002(2) -0.008(2) -0.007(2)
C35 0.024(3) 0.032(3) 0.037(3) -0.004(3) -0.001(2) -0.012(2)
C45 0.036(3) 0.031(3) 0.033(3) 0.008(2) -0.005(2) -0.015(2)
C55 0.029(3) 0.033(3) 0.033(3) 0.004(3) -0.010(2) -0.008(2)
C65 0.025(3) 0.025(3) 0.033(3) -0.002(2) -0.005(2) -0.006(2)
C75 0.024(3) 0.036(3) 0.033(3) 0.002(3) -0.005(2) -0.004(2)
C85 0.035(3) 0.039(3) 0.061(4) -0.007(3) -0.011(3) -0.001(3)
C95 0.036(3) 0.045(4) 0.049(4) -0.006(3) -0.015(3) -0.004(3)
C105 0.021(3) 0.033(3) 0.038(3) 0.006(3) -0.003(2) -0.003(2)
C115 0.026(3) 0.038(3) 0.047(4) 0.007(3) -0.009(2) -0.006(2)
C125 0.032(3) 0.040(3) 0.053(4) 0.003(3) -0.003(3) -0.001(3)
C16 0.021(2) 0.024(3) 0.026(3) 0.001(2) -0.005(2) 0.003(2)
C26 0.023(3) 0.024(3) 0.025(3) 0.001(2) -0.003(2) -0.002(2)
C36 0.027(3) 0.028(3) 0.039(3) 0.008(3) -0.004(2) -0.003(2)
C46 0.032(3) 0.026(3) 0.042(3) 0.011(3) -0.005(2) 0.001(2)
C56 0.019(2) 0.031(3) 0.035(3) 0.004(2) -0.007(2) 0.005(2)
C66 0.025(3) 0.027(3) 0.027(3) -0.003(2) -0.005(2) -0.002(2)
C76 0.022(3) 0.030(3) 0.032(3) 0.008(2) -0.004(2) 0.000(2)
C86 0.040(3) 0.042(4) 0.079(5) 0.015(3) -0.028(3) -0.015(3)
C96 0.029(3) 0.077(5) 0.038(4) 0.007(3) -0.003(3) 0.016(3)
C106 0.019(3) 0.030(3) 0.060(4) 0.005(3) -0.009(3) -0.004(2)
C116 0.056(4) 0.107(6) 0.048(4) -0.016(4) 0.008(3) -0.057(4)
C126 0.054(4) 0.108(6) 0.054(4) -0.008(4) -0.007(3) -0.047(4)
Na1 0.0210(9) 0.0239(10) 0.0281(11) -0.0004(8) -0.0052(8) -0.0017(8)
O17 0.043(2) 0.030(2) 0.041(2) 0.0027(18) 0.0083(18) 0.0020(17)
O27 0.0212(17) 0.0273(19) 0.032(2) 0.0031(16) -0.0017(15) 0.0018(14)
O37 0.042(2) 0.050(2) 0.035(2) 0.0003(19) -0.0095(18) -0.0182(19)
O47 0.0291(19) 0.038(2) 0.043(2) 0.0105(18) -0.0088(17) -0.0091(16)
O57 0.0227(18) 0.034(2) 0.0271(19) -0.0047(16) -0.0039(15) -0.0042(15)
O67 0.0234(18) 0.030(2) 0.034(2) -0.0007(16) -0.0087(15) -0.0052(15)
N17 0.029(2) 0.034(3) 0.037(3) -0.002(2) -0.003(2) -0.0075(19)
N27 0.024(2) 0.031(2) 0.039(3) -0.001(2) -0.0051(19) -0.0030(18)
C17 0.036(3) 0.047(4) 0.054(4) 0.003(3) 0.001(3) -0.019(3)
C27 0.061(4) 0.046(4) 0.047(4) 0.003(3) 0.009(3) -0.007(3)
C37 0.043(3) 0.028(3) 0.054(4) 0.008(3) -0.003(3) -0.008(3)
C47 0.033(3) 0.027(3) 0.040(3) 0.005(3) -0.001(2) 0.007(2)
C57 0.027(3) 0.031(3) 0.031(3) -0.004(2) -0.002(2) 0.003(2)
C67 0.020(3) 0.040(3) 0.035(3) 0.001(3) -0.002(2) 0.003(2)
C77 0.021(3) 0.045(3) 0.051(4) -0.003(3) -0.005(3) -0.011(2)
C87 0.033(3) 0.049(4) 0.042(4) -0.001(3) -0.012(3) -0.020(3)
C97 0.038(3) 0.045(3) 0.033(3) 0.007(3) -0.013(3) -0.003(3)
C107 0.035(3) 0.042(3) 0.036(3) 0.011(3) -0.009(3) -0.004(3)
C117 0.042(3) 0.034(3) 0.037(3) 0.002(3) 0.003(3) -0.014(3)
C127 0.035(3) 0.043(3) 0.042(3) 0.000(3) 0.008(3) -0.016(3)
C137 0.026(3) 0.039(3) 0.038(3) -0.007(3) 0.001(2) -0.006(2)
C147 0.020(3) 0.036(3) 0.032(3) -0.009(3) -0.007(2) 0.004(2)
C157 0.037(3) 0.024(3) 0.035(3) -0.009(2) -0.007(2) -0.005(2)
C167 0.036(3) 0.033(3) 0.032(3) -0.002(3) -0.009(2) -0.016(2)
C177 0.027(3) 0.041(3) 0.045(4) -0.003(3) -0.015(3) -0.001(2)
C187 0.021(3) 0.040(3) 0.046(4) -0.010(3) -0.001(2) -0.007(2)
C18 0.157(10) 0.103(8) 0.090(7) 0.009(6) 0.008(7) -0.042(7)
C28 0.147(9) 0.119(8) 0.070(6) 0.030(6) -0.022(6) -0.065(7)
O18 0.260(9) 0.066(4) 0.068(4) 0.003(4) -0.014(5) -0.014(5)
C38 0.253(15) 0.116(9) 0.066(7) -0.032(7) 0.000(8) 0.075(9)
C48 0.064(5) 0.093(6) 0.082(6) -0.012(5) -0.006(4) 0.001(4)
C58 0.065(5) 0.066(5) 0.051(4) 0.005(4) 0.001(4) -0.008(4)
C68 0.052(4) 0.084(5) 0.042(4) -0.004(4) -0.008(3) -0.027(4)
O28 0.051(3) 0.051(3) 0.042(2) 0.002(2) -0.005(2) -0.016(2)
C78 0.027(3) 0.048(4) 0.063(4) 0.005(3) -0.004(3) -0.003(3)
C88 0.068(4) 0.045(4) 0.056(4) 0.010(3) -0.002(4) -0.015(3)

loop_
_atom_type_symbol
_atom_type_description
_atom_type_scat_dispersion_real
_atom_type_scat_dispersion_imag
_atom_type_scat_source
C C 0.0033 0.0016 'International Tables Vol C Tables 4.2.6.8 and 6.1.1.4'
H H 0.0000 0.0000 'International Tables Vol C Tables 4.2.6.8 and 6.1.1.4'
N N 0.0061 0.0033 'International Tables Vol C Tables 4.2.6.8 and 6.1.1.4'
O O 0.0106 0.0060 'International Tables Vol C Tables 4.2.6.8 and 6.1.1.4'
Na Na 0.0362 0.0249 'International Tables Vol C Tables 4.2.6.8 and 6.1.1.4'
S S 0.1246 0.1234 'International Tables Vol C Tables 4.2.6.8 and 6.1.1.4'
Fe Fe 0.3463 0.8444 'International Tables Vol C Tables 4.2.6.8 and 6.1.1.4'

loop_
_geom_angle_atom_site_label_1
_geom_angle_atom_site_label_2
_geom_angle_atom_site_label_3
_geom_angle
N11 Fe1 N21 90.49(15)
N11 Fe1 S1 153.60(12)
N21 Fe1 S1 106.43(11)
N11 Fe1 Fe2 127.11(11)
N21 Fe1 Fe2 134.16(11)
S1 Fe1 Fe2 51.91(4)
N11 Fe1 H1 97.5(15)
N21 Fe1 H1 131.6(16)
S1 Fe1 H1 86.4(15)
Fe2 Fe1 H1 34.5(15)
N24 Fe2 N14 90.95(15)
N24 Fe2 S1 110.10(11)
N14 Fe2 S1 150.71(12)
N24 Fe2 Fe1 133.80(11)
N14 Fe2 Fe1 125.44(10)
S1 Fe2 Fe1 51.75(3)
N24 Fe2 H1 130.2(16)
N14 Fe2 H1 95.2(16)
S1 Fe2 H1 86.7(15)
Fe1 Fe2 H1 35.0(15)
Fe1 S1 Fe2 76.34(4)
C21 N11 C12 117.3(4)
C21 N11 Fe1 121.7(3)
C12 N11 Fe1 120.9(3)
C41 N21 C13 118.4(4)
C41 N21 Fe1 124.3(3)
C13 N21 Fe1 116.9(3)
C21 C11 H11A 109.5
C21 C11 H11B 109.5
H11A C11 H11B 109.5
C21 C11 H11C 109.5
H11A C11 H11C 109.5
H11B C11 H11C 109.5
N11 C21 C31 124.8(4)
N11 C21 C11 119.8(4)
C31 C21 C11 115.4(4)
C21 C31 C41 128.8(4)
C21 C31 H31A 115.6
C41 C31 H31A 115.6
N21 C41 C31 123.3(4)
N21 C41 C51 120.2(4)
C31 C41 C51 116.5(4)
C41 C51 H51A 109.5
C41 C51 H51B 109.5
H51A C51 H51B 109.5
C41 C51 H51C 109.5
H51A C51 H51C 109.5
H51B C51 H51C 109.5
C62 C12 C22 120.8(4)
C62 C12 N11 121.7(4)
C22 C12 N11 117.5(4)
C12 C22 C32 117.9(5)
C12 C22 C72 122.2(4)
C32 C22 C72 119.7(5)
C42 C32 C22 121.4(5)
C42 C32 H32A 119.3
C22 C32 H32A 119.3
C32 C42 C52 119.9(5)
C32 C42 H42A 120.0
C52 C42 H42A 120.0
C42 C52 C62 121.4(5)
C42 C52 H52A 119.3
C62 C52 H52A 119.3
C52 C62 C12 118.5(5)
C52 C62 C102 118.6(4)
C12 C62 C102 122.9(4)
C92 C72 C82 108.7(5)
C92 C72 C22 112.7(4)
C82 C72 C22 114.3(5)
C92 C72 H72A 106.9
C82 C72 H72A 106.9
C22 C72 H72A 106.9
C72 C82 H82A 109.5
C72 C82 H82B 109.5
H82A C82 H82B 109.5
C72 C82 H82C 109.5
H82A C82 H82C 109.5
H82B C82 H82C 109.5
C72 C92 H92A 109.5
C72 C92 H92B 109.5
H92A C92 H92B 109.5
C72 C92 H92C 109.5
H92A C92 H92C 109.5
H92B C92 H92C 109.5
C62 C102 C122 110.7(4)
C62 C102 C112 111.3(4)
C122 C102 C112 109.2(4)
C62 C102 H10A 108.5
C122 C102 H10A 108.5
C112 C102 H10A 108.5
C102 C112 H11D 109.5
C102 C112 H11E 109.5
H11D C112 H11E 109.5
C102 C112 H11F 109.5
H11D C112 H11F 109.5
H11E C112 H11F 109.5
C102 C122 H12A 109.5
C102 C122 H12B 109.5
H12A C122 H12B 109.5
C102 C122 H12C 109.5
H12A C122 H12C 109.5
H12B C122 H12C 109.5
C63 C13 C23 120.5(4)
C63 C13 N21 119.3(4)
C23 C13 N21 120.0(4)
C33 C23 C13 118.0(5)
C33 C23 C73 120.9(4)
C13 C23 C73 121.1(4)
C43 C33 C23 122.1(5)
C43 C33 H33A 119.0
C23 C33 H33A 119.0
C33 C43 C53 119.1(5)
C33 C43 H43A 120.5
C53 C43 H43A 120.5
C43 C53 C63 121.3(5)
C43 C53 H53A 119.4
C63 C53 H53A 119.4
C53 C63 C13 119.0(5)
C53 C63 C103 119.0(4)
C13 C63 C103 121.9(4)
C93 C73 C23 113.6(5)
C93 C73 C83 109.7(5)
C23 C73 C83 111.9(4)
C93 C73 H73A 107.1
C23 C73 H73A 107.1
C83 C73 H73A 107.1
C73 C83 H83A 109.5
C73 C83 H83B 109.5
H83A C83 H83B 109.5
C73 C83 H83C 109.5
H83A C83 H83C 109.5
H83B C83 H83C 109.5
C73 C93 H93A 109.5
C73 C93 H93B 109.5
H93A C93 H93B 109.5
C73 C93 H93C 109.5
H93A C93 H93C 109.5
H93B C93 H93C 109.5
C113 C103 C63 110.6(4)
C113 C103 C123 111.2(4)
C63 C103 C123 112.7(4)
C113 C103 H10B 107.4
C63 C103 H10B 107.4
C123 C103 H10B 107.4
C103 C113 H11G 109.5
C103 C113 H11H 109.5
H11G C113 H11H 109.5
C103 C113 H11I 109.5
H11G C113 H11I 109.5
H11H C113 H11I 109.5
C103 C123 H12D 109.5
C103 C123 H12E 109.5
H12D C123 H12E 109.5
C103 C123 H12F 109.5
H12D C123 H12F 109.5
H12E C123 H12F 109.5
C24 N14 C15 116.9(4)
C24 N14 Fe2 123.2(3)
C15 N14 Fe2 119.9(3)
C44 N24 C16 117.6(4)
C44 N24 Fe2 123.9(3)
C16 N24 Fe2 118.4(3)
C24 C14 H14A 109.5
C24 C14 H14B 109.5
H14A C14 H14B 109.5
C24 C14 H14C 109.5
H14A C14 H14C 109.5
H14B C14 H14C 109.5
N14 C24 C34 124.3(4)
N14 C24 C14 120.7(4)
C34 C24 C14 115.0(4)
C44 C34 C24 129.2(5)
C44 C34 H34A 115.4
C24 C34 H34A 115.4
N24 C44 C34 123.1(5)
N24 C44 C54 120.6(4)
C34 C44 C54 116.4(4)
C44 C54 H54A 109.5
C44 C54 H54B 109.5
H54A C54 H54B 109.5
C44 C54 H54C 109.5
H54A C54 H54C 109.5
H54B C54 H54C 109.5
C25 C15 C65 119.6(4)
C25 C15 N14 119.6(4)
C65 C15 N14 120.8(4)
C35 C25 C15 119.1(4)
C35 C25 C75 119.0(4)
C15 C25 C75 121.8(4)
C45 C35 C25 121.3(5)
C45 C35 H35A 119.3
C25 C35 H35A 119.3
C55 C45 C35 118.9(5)
C55 C45 H45A 120.5
C35 C45 H45A 120.5
C45 C55 C65 122.4(5)
C45 C55 H55A 118.8
C65 C55 H55A 118.8
C55 C65 C15 118.7(4)
C55 C65 C105 119.7(4)
C15 C65 C105 121.6(4)
C25 C75 C85 110.7(4)
C25 C75 C95 112.3(4)
C85 C75 C95 109.5(4)
C25 C75 H75A 108.1
C85 C75 H75A 108.1
C95 C75 H75A 108.1
C75 C85 H85A 109.5
C75 C85 H85B 109.5
H85A C85 H85B 109.5
C75 C85 H85C 109.5
H85A C85 H85C 109.5
H85B C85 H85C 109.5
C75 C95 H95A 109.5
C75 C95 H95B 109.5
H95A C95 H95B 109.5
C75 C95 H95C 109.5
H95A C95 H95C 109.5
H95B C95 H95C 109.5
C115 C105 C65 112.3(4)
C115 C105 C125 110.3(4)
C65 C105 C125 110.7(4)
C115 C105 H10C 107.8
C65 C105 H10C 107.8
C125 C105 H10C 107.8
C105 C115 H11J 109.5
C105 C115 H11K 109.5
H11J C115 H11K 109.5
C105 C115 H11L 109.5
H11J C115 H11L 109.5
H11K C115 H11L 109.5
C105 C125 H12G 109.5
C105 C125 H12H 109.5
H12G C125 H12H 109.5
C105 C125 H12I 109.5
H12G C125 H12I 109.5
H12H C125 H12I 109.5
C26 C16 C66 119.8(4)
C26 C16 N24 120.3(4)
C66 C16 N24 119.8(4)
C36 C26 C16 119.0(4)
C36 C26 C76 119.4(4)
C16 C26 C76 121.6(4)
C46 C36 C26 121.3(5)
C46 C36 H36A 119.3
C26 C36 H36A 119.3
C56 C46 C36 119.5(5)
C56 C46 H46A 120.2
C36 C46 H46A 120.2
C46 C56 C66 120.9(4)
C46 C56 H56A 119.6
C66 C56 H56A 119.6
C56 C66 C16 119.3(5)
C56 C66 C106 119.2(4)
C16 C66 C106 121.4(4)
C26 C76 C86 112.9(4)
C26 C76 C96 111.1(4)
C86 C76 C96 111.2(5)
C26 C76 H76A 107.1
C86 C76 H76A 107.1
C96 C76 H76A 107.1
C76 C86 H86A 109.5
C76 C86 H86B 109.5
H86A C86 H86B 109.5
C76 C86 H86C 109.5
H86A C86 H86C 109.5
H86B C86 H86C 109.5
C76 C96 H96A 109.5
C76 C96 H96B 109.5
H96A C96 H96B 109.5
C76 C96 H96C 109.5
H96A C96 H96C 109.5
H96B C96 H96C 109.5
C116 C106 C66 109.2(4)
C116 C106 C126 109.3(5)
C66 C106 C126 112.6(5)
C116 C106 H10D 108.6
C66 C106 H10D 108.6
C126 C106 H10D 108.6
C106 C116 H11M 109.5
C106 C116 H11N 109.5
H11M C116 H11N 109.5
C106 C116 H11O 109.5
H11M C116 H11O 109.5
H11N C116 H11O 109.5
C106 C126 H12J 109.5
C106 C126 H12K 109.5
H12J C126 H12K 109.5
C106 C126 H12L 109.5
H12J C126 H12L 109.5
H12K C126 H12L 109.5
O67 Na1 O27 109.42(12)
O67 Na1 O37 146.27(14)
O27 Na1 O37 104.20(13)
O67 Na1 O17 81.34(13)
O27 Na1 O17 67.00(12)
O37 Na1 O17 115.05(14)
O67 Na1 O47 110.33(13)
O27 Na1 O47 89.52(13)
O37 Na1 O47 66.79(12)
O17 Na1 O47 156.39(14)
O67 Na1 O57 67.19(11)
O27 Na1 O57 175.28(13)
O37 Na1 O57 79.39(12)
O17 Na1 O57 108.80(13)
O47 Na1 O57 94.76(12)
O67 Na1 N27 66.63(12)
O27 Na1 N27 67.00(12)
O37 Na1 N27 127.11(14)
O17 Na1 N27 108.60(13)
O47 Na1 N27 61.28(12)
O57 Na1 N27 113.42(13)
O67 Na1 N17 106.27(13)
O27 Na1 N17 113.15(13)
O37 Na1 N17 61.21(13)
O17 Na1 N17 65.02(12)
O47 Na1 N17 126.71(13)
O57 Na1 N17 65.69(12)
N27 Na1 N17 171.66(14)
C27 O17 C37 114.0(4)
C27 O17 Na1 116.7(3)
C37 O17 Na1 112.1(3)
C47 O27 C57 112.5(3)
C47 O27 Na1 115.3(3)
C57 O27 Na1 115.0(3)
C97 O37 C87 114.8(4)
C97 O37 Na1 112.6(3)
C87 O37 Na1 108.9(3)
C107 O47 C117 114.6(4)
C107 O47 Na1 112.1(3)
C117 O47 Na1 114.6(3)
C157 O57 C147 113.0(4)
C157 O57 Na1 112.4(3)
C147 O57 Na1 115.7(3)
C167 O67 C177 114.3(4)
C167 O67 Na1 113.2(3)
C177 O67 Na1 114.9(3)
C137 N17 C77 111.7(4)
C137 N17 C17 113.9(4)
C77 N17 C17 111.6(4)
C137 N17 Na1 105.0(3)
C77 N17 Na1 107.6(3)
C17 N17 Na1 106.5(3)
C187 N27 C67 113.7(4)
C187 N27 C127 113.4(4)
C67 N27 C127 111.2(4)
C187 N27 Na1 104.7(3)
C67 N27 Na1 103.4(3)
C127 N27 Na1 109.6(3)
N17 C17 C27 112.3(5)
N17 C17 H17A 109.1
C27 C17 H17A 109.1
N17 C17 H17B 109.1
C27 C17 H17B 109.1
H17A C17 H17B 107.9
O17 C27 C17 112.8(5)
O17 C27 H27A 109.0
C17 C27 H27A 109.0
O17 C27 H27B 109.0
C17 C27 H27B 109.0
H27A C27 H27B 107.8
O17 C37 C47 106.3(4)
O17 C37 H37A 110.5
C47 C37 H37A 110.5
O17 C37 H37B 110.5
C47 C37 H37B 110.5
H37A C37 H37B 108.7
O27 C47 C37 107.5(4)
O27 C47 H47A 110.2
C37 C47 H47A 110.2
O27 C47 H47B 110.2
C37 C47 H47B 110.2
H47A C47 H47B 108.5
O27 C57 C67 111.5(4)
O27 C57 H57A 109.3
C67 C57 H57A 109.3
O27 C57 H57B 109.3
C67 C57 H57B 109.3
H57A C57 H57B 108.0
N27 C67 C57 112.0(4)
N27 C67 H67A 109.2
C57 C67 H67A 109.2
N27 C67 H67B 109.2
C57 C67 H67B 109.2
H67A C67 H67B 107.9
N17 C77 C87 111.5(4)
N17 C77 H77A 109.3
C87 C77 H77A 109.3
N17 C77 H77B 109.3
C87 C77 H77B 109.3
H77A C77 H77B 108.0
O37 C87 C77 105.5(4)
O37 C87 H87A 110.6
C77 C87 H87A 110.6
O37 C87 H87B 110.6
C77 C87 H87B 110.6
H87A C87 H87B 108.8
O37 C97 C107 108.0(4)
O37 C97 H97A 110.1
C107 C97 H97A 110.1
O37 C97 H97B 110.1
C107 C97 H97B 110.1
H97A C97 H97B 108.4
O47 C107 C97 108.2(4)
O47 C107 H10E 110.0
C97 C107 H10E 110.0
O47 C107 H10F 110.0
C97 C107 H10F 110.0
H10E C107 H10F 108.4
O47 C117 C127 105.9(4)
O47 C117 H11P 110.6
C127 C117 H11P 110.6
O47 C117 H11Q 110.6
C127 C117 H11Q 110.6
H11P C117 H11Q 108.7
N27 C127 C117 111.7(4)
N27 C127 H12M 109.3
C117 C127 H12M 109.3
N27 C127 H12N 109.3
C117 C127 H12N 109.3
H12M C127 H12N 108.0
N17 C137 C147 112.5(4)
N17 C137 H13A 109.1
C147 C137 H13A 109.1
N17 C137 H13B 109.1
C147 C137 H13B 109.1
H13A C137 H13B 107.8
O57 C147 C137 111.8(4)
O57 C147 H14D 109.2
C137 C147 H14D 109.2
O57 C147 H14E 109.2
C137 C147 H14E 109.2
H14D C147 H14E 107.9
O57 C157 C167 108.5(4)
O57 C157 H15A 110.0
C167 C157 H15A 110.0
O57 C157 H15B 110.0
C167 C157 H15B 110.0
H15A C157 H15B 108.4
O67 C167 C157 107.9(4)
O67 C167 H16A 110.1
C157 C167 H16A 110.1
O67 C167 H16B 110.1
C157 C167 H16B 110.1
H16A C167 H16B 108.4
O67 C177 C187 112.4(4)
O67 C177 H17C 109.1
C187 C177 H17C 109.1
O67 C177 H17D 109.1
C187 C177 H17D 109.1
H17C C177 H17D 107.9
N27 C187 C177 111.8(4)
N27 C187 H18A 109.3
C177 C187 H18A 109.3
N27 C187 H18B 109.3
C177 C187 H18B 109.3
H18A C187 H18B 107.9
C28 C18 H18C 109.5
C28 C18 H18D 109.5
H18C C18 H18D 109.5
C28 C18 H18E 109.5
H18C C18 H18E 109.5
H18D C18 H18E 109.5
O18 C28 C18 105.4(8)
O18 C28 H28A 110.7
C18 C28 H28A 110.7
O18 C28 H28B 110.7
C18 C28 H28B 110.7
H28A C28 H28B 108.8
C38 O18 C28 116.5(9)
O18 C38 C48 111.0(11)
O18 C38 H38A 109.4
C48 C38 H38A 109.4
O18 C38 H38B 109.4
C48 C38 H38B 109.4
H38A C38 H38B 108.0
C38 C48 H48A 109.5
C38 C48 H48B 109.5
H48A C48 H48B 109.5
C38 C48 H48C 109.5
H48A C48 H48C 109.5
H48B C48 H48C 109.5
C68 C58 H58A 109.5
C68 C58 H58B 109.5
H58A C58 H58B 109.5
C68 C58 H58C 109.5
H58A C58 H58C 109.5
H58B C58 H58C 109.5
O28 C68 C58 106.9(5)
O28 C68 H68A 110.3
C58 C68 H68A 110.3
O28 C68 H68B 110.3
C58 C68 H68B 110.3
H68A C68 H68B 108.6
C78 O28 C68 111.0(4)
O28 C78 C88 108.0(5)
O28 C78 H78A 110.1
C88 C78 H78A 110.1
O28 C78 H78B 110.1
C88 C78 H78B 110.1
H78A C78 H78B 108.4
C78 C88 H88A 109.5
C78 C88 H88B 109.5
H88A C88 H88B 109.5
C78 C88 H88C 109.5
H88A C88 H88C 109.5
H88B C88 H88C 109.5

loop_
_geom_bond_atom_site_label_1
_geom_bond_atom_site_label_2
_geom_bond_distance
Fe1 N11 2.062(4)
Fe1 N21 2.065(4)
Fe1 S1 2.2150(13)
Fe1 Fe2 2.7408(10)
Fe1 H1 1.68(4)
Fe2 N24 2.054(4)
Fe2 N14 2.060(4)
Fe2 S1 2.2200(14)
Fe2 H1 1.66(4)
N11 C21 1.331(6)
N11 C12 1.449(6)
N21 C41 1.323(6)
N21 C13 1.437(6)
C11 C21 1.520(6)
C11 H11A 0.9800
C11 H11B 0.9800
C11 H11C 0.9800
C21 C31 1.393(7)
C31 C41 1.397(6)
C31 H31A 0.9500
C41 C51 1.510(7)
C51 H51A 0.9800
C51 H51B 0.9800
C51 H51C 0.9800
C12 C62 1.402(6)
C12 C22 1.408(7)
C22 C32 1.409(7)
C22 C72 1.513(7)
C32 C42 1.373(7)
C32 H32A 0.9500
C42 C52 1.373(7)
C42 H42A 0.9500
C52 C62 1.401(7)
C52 H52A 0.9500
C62 C102 1.512(7)
C72 C92 1.502(7)
C72 C82 1.508(7)
C72 H72A 1.0000
C82 H82A 0.9800
C82 H82B 0.9800
C82 H82C 0.9800
C92 H92A 0.9800
C92 H92B 0.9800
C92 H92C 0.9800
C102 C122 1.539(6)
C102 C112 1.540(7)
C102 H10A 1.0000
C112 H11D 0.9800
C112 H11E 0.9800
C112 H11F 0.9800
C122 H12A 0.9800
C122 H12B 0.9800
C122 H12C 0.9800
C13 C63 1.396(7)
C13 C23 1.406(6)
C23 C33 1.392(6)
C23 C73 1.502(7)
C33 C43 1.375(7)
C33 H33A 0.9500
C43 C53 1.378(7)
C43 H43A 0.9500
C53 C63 1.390(6)
C53 H53A 0.9500
C63 C103 1.522(7)
C73 C93 1.490(8)
C73 C83 1.518(7)
C73 H73A 1.0000
C83 H83A 0.9800
C83 H83B 0.9800
C83 H83C 0.9800
C93 H93A 0.9800
C93 H93B 0.9800
C93 H93C 0.9800
C103 C113 1.517(7)
C103 C123 1.531(7)
C103 H10B 1.0000
C113 H11G 0.9800
C113 H11H 0.9800
C113 H11I 0.9800
C123 H12D 0.9800
C123 H12E 0.9800
C123 H12F 0.9800
N14 C24 1.322(6)
N14 C15 1.432(6)
N24 C44 1.343(6)
N24 C16 1.438(6)
C14 C24 1.519(7)
C14 H14A 0.9800
C14 H14B 0.9800
C14 H14C 0.9800
C24 C34 1.402(7)
C34 C44 1.396(7)
C34 H34A 0.9500
C44 C54 1.505(7)
C54 H54A 0.9800
C54 H54B 0.9800
C54 H54C 0.9800
C15 C25 1.406(6)
C15 C65 1.416(6)
C25 C35 1.388(7)
C25 C75 1.521(6)
C35 C45 1.383(7)
C35 H35A 0.9500
C45 C55 1.373(7)
C45 H45A 0.9500
C55 C65 1.377(7)
C55 H55A 0.9500
C65 C105 1.530(6)
C75 C85 1.527(7)
C75 C95 1.528(7)
C75 H75A 1.0000
C85 H85A 0.9800
C85 H85B 0.9800
C85 H85C 0.9800
C95 H95A 0.9800
C95 H95B 0.9800
C95 H95C 0.9800
C105 C115 1.519(7)
C105 C125 1.543(7)
C105 H10C 1.0000
C115 H11J 0.9800
C115 H11K 0.9800
C115 H11L 0.9800
C125 H12G 0.9800
C125 H12H 0.9800
C125 H12I 0.9800
C16 C26 1.393(7)
C16 C66 1.412(6)
C26 C36 1.390(6)
C26 C76 1.523(6)
C36 C46 1.380(7)
C36 H36A 0.9500
C46 C56 1.379(7)
C46 H46A 0.9500
C56 C66 1.383(7)
C56 H56A 0.9500
C66 C106 1.518(7)
C76 C86 1.526(7)
C76 C96 1.530(7)
C76 H76A 1.0000
C86 H86A 0.9800
C86 H86B 0.9800
C86 H86C 0.9800
C96 H96A 0.9800
C96 H96B 0.9800
C96 H96C 0.9800
C106 C116 1.497(8)
C106 C126 1.540(8)
C106 H10D 1.0000
C116 H11M 0.9800
C116 H11N 0.9800
C116 H11O 0.9800
C126 H12J 0.9800
C126 H12K 0.9800
C126 H12L 0.9800
Na1 O67 2.397(4)
Na1 O27 2.436(4)
Na1 O37 2.488(4)
Na1 O17 2.496(4)
Na1 O47 2.509(4)
Na1 O57 2.544(4)
Na1 N27 2.893(4)
Na1 N17 2.900(5)
O17 C27 1.422(6)
O17 C37 1.427(6)
O27 C47 1.432(6)
O27 C57 1.442(6)
O37 C97 1.417(6)
O37 C87 1.418(6)
O47 C107 1.393(6)
O47 C117 1.433(6)
O57 C157 1.408(6)
O57 C147 1.442(5)
O67 C167 1.417(6)
O67 C177 1.423(6)
N17 C137 1.459(6)
N17 C77 1.461(6)
N17 C17 1.464(7)
N27 C187 1.453(6)
N27 C67 1.462(6)
N27 C127 1.465(7)
C17 C27 1.495(8)
C17 H17A 0.9900
C17 H17B 0.9900
C27 H27A 0.9900
C27 H27B 0.9900
C37 C47 1.495(7)
C37 H37A 0.9900
C37 H37B 0.9900
C47 H47A 0.9900
C47 H47B 0.9900
C57 C67 1.510(7)
C57 H57A 0.9900
C57 H57B 0.9900
C67 H67A 0.9900
C67 H67B 0.9900
C77 C87 1.510(7)
C77 H77A 0.9900
C77 H77B 0.9900
C87 H87A 0.9900
C87 H87B 0.9900
C97 C107 1.479(7)
C97 H97A 0.9900
C97 H97B 0.9900
C107 H10E 0.9900
C107 H10F 0.9900
C117 C127 1.495(7)
C117 H11P 0.9900
C117 H11Q 0.9900
C127 H12M 0.9900
C127 H12N 0.9900
C137 C147 1.506(7)
C137 H13A 0.9900
C137 H13B 0.9900
C147 H14D 0.9900
C147 H14E 0.9900
C157 C167 1.488(7)
C157 H15A 0.9900
C157 H15B 0.9900
C167 H16A 0.9900
C167 H16B 0.9900
C177 C187 1.521(7)
C177 H17C 0.9900
C177 H17D 0.9900
C187 H18A 0.9900
C187 H18B 0.9900
C18 C28 1.517(12)
C18 H18C 0.9800
C18 H18D 0.9800
C18 H18E 0.9800
C28 O18 1.393(9)
C28 H28A 0.9900
C28 H28B 0.9900
O18 C38 1.302(11)
C38 C48 1.431(12)
C38 H38A 0.9900
C38 H38B 0.9900
C48 H48A 0.9800
C48 H48B 0.9800
C48 H48C 0.9800
C58 C68 1.490(8)
C58 H58A 0.9800
C58 H58B 0.9800
C58 H58C 0.9800
C68 O28 1.414(7)
C68 H68A 0.9900
C68 H68B 0.9900
O28 C78 1.413(6)
C78 C88 1.508(8)
C78 H78A 0.9900
C78 H78B 0.9900
C88 H88A 0.9800
C88 H88B 0.9800
C88 H88C 0.9800

loop_
_geom_torsion_atom_site_label_1
_geom_torsion_atom_site_label_2
_geom_torsion_atom_site_label_3
_geom_torsion_atom_site_label_4
_geom_torsion
C12 N11 C21 C31 164.9(4)
Fe1 N11 C21 C31 -18.7(7)
C12 N11 C21 C11 -12.7(6)
Fe1 N11 C21 C11 163.7(3)
N11 C21 C31 C41 -6.7(8)
C11 C21 C31 C41 171.0(5)
C13 N21 C41 C31 -169.3(4)
Fe1 N21 C41 C31 3.3(7)
C13 N21 C41 C51 7.8(7)
Fe1 N21 C41 C51 -179.5(3)
C21 C31 C41 N21 15.5(8)
C21 C31 C41 C51 -161.8(5)
C21 N11 C12 C62 91.7(5)
Fe1 N11 C12 C62 -84.7(5)
C21 N11 C12 C22 -89.2(5)
Fe1 N11 C12 C22 94.4(4)
C62 C12 C22 C32 -3.5(6)
N11 C12 C22 C32 177.3(4)
C62 C12 C22 C72 172.7(4)
N11 C12 C22 C72 -6.5(6)
C12 C22 C32 C42 2.9(7)
C72 C22 C32 C42 -173.4(4)
C22 C32 C42 C52 -0.5(7)
C32 C42 C52 C62 -1.4(7)
C42 C52 C62 C12 0.7(7)
C42 C52 C62 C102 -179.0(4)
C22 C12 C62 C52 1.8(6)
N11 C12 C62 C52 -179.1(4)
C22 C12 C62 C102 -178.5(4)
N11 C12 C62 C102 0.6(6)
C12 C22 C72 C92 83.9(6)
C32 C22 C72 C92 -100.0(6)
C12 C22 C72 C82 -151.3(5)
C32 C22 C72 C82 24.8(6)
C52 C62 C102 C122 60.5(6)
C12 C62 C102 C122 -119.1(5)
C52 C62 C102 C112 -61.1(5)
C12 C62 C102 C112 119.3(5)
C41 N21 C13 C63 83.6(6)
Fe1 N21 C13 C63 -89.5(4)
C41 N21 C13 C23 -101.3(5)
Fe1 N21 C13 C23 85.6(5)
C63 C13 C23 C33 -3.2(7)
N21 C13 C23 C33 -178.2(4)
C63 C13 C23 C73 175.7(4)
N21 C13 C23 C73 0.7(7)
C13 C23 C33 C43 1.6(7)
C73 C23 C33 C43 -177.3(5)
C23 C33 C43 C53 0.4(7)
C33 C43 C53 C63 -0.9(7)
C43 C53 C63 C13 -0.6(7)
C43 C53 C63 C103 175.5(4)
C23 C13 C63 C53 2.7(7)
N21 C13 C63 C53 177.8(4)
C23 C13 C63 C103 -173.3(4)
N21 C13 C63 C103 1.8(7)
C33 C23 C73 C93 -80.6(7)
C13 C23 C73 C93 100.5(7)
C33 C23 C73 C83 44.2(7)
C13 C23 C73 C83 -134.7(5)
C53 C63 C103 C113 -66.0(6)
C13 C63 C103 C113 110.0(5)
C53 C63 C103 C123 59.2(6)
C13 C63 C103 C123 -124.8(5)
C15 N14 C24 C34 169.1(4)
Fe2 N14 C24 C34 -11.2(6)
C15 N14 C24 C14 -8.6(6)
Fe2 N14 C24 C14 171.0(3)
N14 C24 C34 C44 -11.2(8)
C14 C24 C34 C44 166.7(5)
C16 N24 C44 C34 -167.8(4)
Fe2 N24 C44 C34 7.6(6)
C16 N24 C44 C54 11.0(6)
Fe2 N24 C44 C54 -173.6(3)
C24 C34 C44 N24 13.2(8)
C24 C34 C44 C54 -165.7(5)
C24 N14 C15 C25 -81.5(5)
Fe2 N14 C15 C25 98.8(5)
C24 N14 C15 C65 99.3(5)
Fe2 N14 C15 C65 -80.3(5)
C65 C15 C25 C35 -0.1(7)
N14 C15 C25 C35 -179.3(4)
C65 C15 C25 C75 178.4(4)
N14 C15 C25 C75 -0.8(7)
C15 C25 C35 C45 0.2(7)
C75 C25 C35 C45 -178.3(5)
C25 C35 C45 C55 -0.1(8)
C35 C45 C55 C65 -0.2(8)
C45 C55 C65 C15 0.3(8)
C45 C55 C65 C105 -175.8(5)
C25 C15 C65 C55 -0.1(7)
N14 C15 C65 C55 179.0(4)
C25 C15 C65 C105 176.0(4)
N14 C15 C65 C105 -4.9(7)
C35 C25 C75 C85 62.5(6)
C15 C25 C75 C85 -116.0(5)
C35 C25 C75 C95 -60.1(6)
C15 C25 C75 C95 121.4(5)
C55 C65 C105 C115 -52.9(6)
C15 C65 C105 C115 131.1(5)
C55 C65 C105 C125 70.9(6)
C15 C65 C105 C125 -105.1(5)
C44 N24 C16 C26 -109.8(5)
Fe2 N24 C16 C26 74.5(5)
C44 N24 C16 C66 73.3(6)
Fe2 N24 C16 C66 -102.3(4)
C66 C16 C26 C36 -2.7(7)
N24 C16 C26 C36 -179.5(4)
C66 C16 C26 C76 178.2(4)
N24 C16 C26 C76 1.4(7)
C16 C26 C36 C46 -0.9(8)
C76 C26 C36 C46 178.2(5)
C26 C36 C46 C56 2.2(8)
C36 C46 C56 C66 0.2(8)
C46 C56 C66 C16 -3.7(8)
C46 C56 C66 C106 173.6(5)
C26 C16 C66 C56 4.9(7)
N24 C16 C66 C56 -178.2(4)
C26 C16 C66 C106 -172.3(5)
N24 C16 C66 C106 4.6(7)
C36 C26 C76 C86 35.7(7)
C16 C26 C76 C86 -145.2(5)
C36 C26 C76 C96 -90.0(6)
C16 C26 C76 C96 89.1(6)
C56 C66 C106 C116 -72.6(6)
C16 C66 C106 C116 104.6(6)
C56 C66 C106 C126 49.0(7)
C16 C66 C106 C126 -133.8(5)
C137 N17 C17 C27 -81.2(6)
C77 N17 C17 C27 151.2(5)
Na1 N17 C17 C27 34.1(5)
C37 O17 C27 C17 -79.9(6)
Na1 O17 C27 C17 53.5(6)
N17 C17 C27 O17 -59.6(7)
C27 O17 C37 C47 -173.8(4)
Na1 O17 C37 C47 50.7(5)
C57 O27 C47 C37 179.1(4)
Na1 O27 C47 C37 44.4(5)
O17 C37 C47 O27 -62.2(5)
C47 O27 C57 C67 -79.5(5)
Na1 O27 C57 C67 55.3(4)
C187 N27 C67 C57 151.4(4)
C127 N27 C67 C57 -79.1(5)
Na1 N27 C67 C57 38.4(5)
O27 C57 C67 N27 -65.3(5)
C137 N17 C77 C87 130.2(5)
C17 N17 C77 C87 -101.1(5)
Na1 N17 C77 C87 15.4(5)
C97 O37 C87 C77 -155.0(4)
Na1 O37 C87 C77 77.7(4)
N17 C77 C87 O37 -58.5(6)
C87 O37 C97 C107 -172.5(4)
Na1 O37 C97 C107 -47.1(5)
C117 O47 C107 C97 178.4(4)
Na1 O47 C107 C97 -48.8(5)
O37 C97 C107 O47 64.5(6)
C107 O47 C117 C127 -158.5(5)
Na1 O47 C117 C127 69.9(4)
C187 N27 C127 C117 -92.8(5)
C67 N27 C127 C117 137.5(4)
Na1 N27 C127 C117 23.8(5)
O47 C117 C127 N27 -58.6(6)
C77 N17 C137 C147 -74.6(5)
C17 N17 C137 C147 157.9(4)
Na1 N17 C137 C147 41.8(4)
C157 O57 C147 C137 -81.6(5)
Na1 O57 C147 C137 50.0(5)
N17 C137 C147 O57 -64.4(5)
C147 O57 C157 C167 171.5(4)
Na1 O57 C157 C167 38.2(5)
C177 O67 C167 C157 -171.4(4)
Na1 O67 C167 C157 54.6(4)
O57 C157 C167 O67 -61.4(5)
C167 O67 C177 C187 -74.2(5)
Na1 O67 C177 C187 59.0(5)
C67 N27 C187 C177 -81.2(5)
C127 N27 C187 C177 150.4(4)
Na1 N27 C187 C177 31.0(5)
O67 C177 C187 N27 -61.1(6)
C18 C28 O18 C38 -168.9(10)
C28 O18 C38 C48 177.9(9)
C58 C68 O28 C78 179.7(5)
C68 O28 C78 C88 -167.3(5)
